data_4312438
loop_
_publ_author_name
'Jian L\"u'
'Enhong Shen'
'Mei Yuan'
'Yangguang Li'
'Enbo Wang'
'Changwen Hu'
'Lin Xu'
'Jun Peng'

_publ_section_title
;
 A Novel Three-Dimensional Network Constructed from Tetramolybdate
 Clusters Linked via Two Types of Copper Complex Fragments: Synthesis,
 Characterization, and Magnetic Behavior of
 [{CuII(2,2'-bpy)}{CuII(IN)2}{Mo4O12(OH)2}]
;
_journal_name_full 'Inorganic Chemistry'
_journal_page_first 6956
_journal_page_last 6958
_journal_paper_doi 10.1021/ic034752g
_journal_volume 42
_journal_year 2003
_chemical_formula_sum 'C22 H18 Cu2 Mo4 N4 O18'
_chemical_formula_weight 1137.24
_chemical_name_systematic
; 
 ? 
;
_space_group_IT_number 15
_symmetry_cell_setting monoclinic
_symmetry_space_group_name_Hall '-C 2yc'
_symmetry_space_group_name_H-M 'C 1 2/c 1'
_atom_sites_solution_hydrogens geom
_atom_sites_solution_primary direct
_atom_sites_solution_secondary difmap
_audit_creation_method SHELXL-97
_cell_angle_alpha 90.00
_cell_angle_beta 94.81(3)
_cell_angle_gamma 90.00
_cell_formula_units_Z 2
_cell_length_a 16.475(3)
_cell_length_b 10.371(2)
_cell_length_c 17.438(4)
_cell_measurement_temperature 293(2)
_cell_volume 2969.0(10)
_computing_structure_refinement 'SHELXL-97 (Sheldrick, 1997)'
_computing_structure_solution 'SHELXS-97 (Sheldrick, 1990)'
_diffrn_ambient_temperature 293(2)
_diffrn_measured_fraction_theta_full 0.997
_diffrn_measured_fraction_theta_max 0.997
_diffrn_measurement_device_type 'Rigaku R-AXIS RAPID IP diffractometer'
_diffrn_measurement_method 'Oscillation scans'
_diffrn_radiation_monochromator graphite
_diffrn_radiation_source 'fine-focus sealed tube'
_diffrn_radiation_type MoK\a
_diffrn_radiation_wavelength 0.71073
_diffrn_reflns_av_R_equivalents 0.0505
_diffrn_reflns_av_sigmaI/netI 0.0872
_diffrn_reflns_limit_h_max 21
_diffrn_reflns_limit_h_min -21
_diffrn_reflns_limit_k_max 13
_diffrn_reflns_limit_k_min -11
_diffrn_reflns_limit_l_max 22
_diffrn_reflns_limit_l_min -22
_diffrn_reflns_number 5775
_diffrn_reflns_theta_full 27.48
_diffrn_reflns_theta_max 27.48
_diffrn_reflns_theta_min 2.32
_exptl_absorpt_coefficient_mu 1.569
_exptl_absorpt_correction_type empirical
_exptl_crystal_colour blue
_exptl_crystal_density_diffrn 1.272
_exptl_crystal_density_method 'not measured'
_exptl_crystal_description block
_exptl_crystal_F_000 1096
_exptl_crystal_size_max 0.520
_exptl_crystal_size_mid 0.380
_exptl_crystal_size_min 0.170
_refine_diff_density_max 2.425
_refine_diff_density_min -1.415
_refine_diff_density_rms 0.209
_refine_ls_extinction_method none
_refine_ls_goodness_of_fit_ref 0.911
_refine_ls_hydrogen_treatment mixed
_refine_ls_matrix_type full
_refine_ls_number_parameters 213
_refine_ls_number_reflns 3408
_refine_ls_number_restraints 0
_refine_ls_restrained_S_all 0.911
_refine_ls_R_factor_all 0.0720
_refine_ls_R_factor_gt 0.0477
_refine_ls_shift/su_max 0.000
_refine_ls_shift/su_mean 0.000
_refine_ls_structure_factor_coef Fsqd
_refine_ls_weighting_details 'calc w=1/[\s^2^(Fo^2^)+(0.0669P)^2^+0.0000P] where P=(Fo^2^+2Fc^2^)/3'
_refine_ls_weighting_scheme calc
_refine_ls_wR_factor_gt 0.1095
_refine_ls_wR_factor_ref 0.1163
_reflns_number_gt 2401
_reflns_number_total 3408
_reflns_threshold_expression >2sigma(I)
_cod_data_source_file ic034752gsi20030701_090946.cif
_cod_data_source_block ljb
_cod_depositor_comments
;
The following automatic conversions were performed:

'_symmetry_cell_setting' value 'Monoclinic' changed to 'monoclinic'
according to the built-in table from CIF Core dictionary named
'cif_core.dic' version 2.4.1 from 2010-06-29.

Automatic conversion script
Id: cif_fix_values 1646 2011-03-28 12:23:43Z adriana 
;
_cod_original_cell_volume 2969.2(10)
_cod_database_code 4312438

loop_
_symmetry_equiv_pos_as_xyz
'x, y, z'
'-x, y, -z+1/2'
'x+1/2, y+1/2, z'
'-x+1/2, y+1/2, -z+1/2'
'-x, -y, -z'
'x, -y, z-1/2'
'-x+1/2, -y+1/2, -z'
'x+1/2, -y+1/2, z-1/2'

loop_
_atom_site_label
_atom_site_type_symbol
_atom_site_fract_x
_atom_site_fract_y
_atom_site_fract_z
_atom_site_U_iso_or_equiv
_atom_site_adp_type
_atom_site_occupancy
_atom_site_symmetry_multiplicity
_atom_site_calc_flag
_atom_site_refinement_flags
_atom_site_disorder_assembly
_atom_site_disorder_group
Mo1 Mo -0.09894(3) 0.61285(6) 0.13603(3) 0.01651(15) Uani 1 1 d . . .
Mo2 Mo 0.05461(3) 0.43191(6) 0.07175(3) 0.01635(15) Uani 1 1 d . . .
Cu1 Cu -0.2500 0.7500 0.0000 0.0227(3) Uani 1 2 d S . .
Cu2 Cu 0.0000 0.82436(11) 0.2500 0.0219(3) Uani 1 2 d S . .
O1 O -0.1677(3) 0.7154(5) 0.0838(3) 0.0257(11) Uani 1 1 d . . .
O2 O -0.1553(3) 0.4835(5) 0.1562(3) 0.0283(11) Uani 1 1 d . . .
O3 O 0.1528(3) 0.3856(5) 0.0958(3) 0.0252(11) Uani 1 1 d . . .
O4 O 0.1048(3) 0.6376(4) 0.0718(3) 0.0220(10) Uani 1 1 d . . .
O5 O 0.0028(3) 0.7591(5) 0.1108(3) 0.0222(10) Uani 1 1 d . . .
O6 O 0.0023(3) 0.2922(5) 0.0758(3) 0.0267(11) Uani 1 1 d . . .
O7 O -0.0818(3) 0.6906(4) 0.2288(2) 0.0206(10) Uani 1 1 d . . .
O8 O 0.0155(3) 0.5028(4) 0.1696(2) 0.0187(9) Uani 1 1 d . . .
O9 O 0.0560(3) 0.4559(4) -0.0368(2) 0.0170(9) Uani 1 1 d . . .
N1 N -0.3050(3) 0.5842(6) 0.0200(3) 0.0218(12) Uani 1 1 d . . .
N2 N -0.0785(4) 0.9710(6) 0.2306(4) 0.0349(16) Uani 1 1 d . . .
C1 C -0.3738(10) 0.5855(16) 0.0510(9) 0.102(5) Uiso 1 1 d . . .
H1 H -0.3973 0.6654 0.0589 0.102 Uiso 1 1 calc R . .
C2 C 0.0851(8) 0.9782(10) 0.0730(9) 0.102(6) Uani 1 1 d . . .
H2 H 0.0377 0.9876 0.0980 0.102 Uiso 1 1 calc R . .
C3 C 0.1122(4) 0.8637(7) 0.0589(4) 0.0213(14) Uani 1 1 d . . .
C4 C 0.1810(10) 0.8603(17) 0.0247(10) 0.119(6) Uiso 1 1 d . . .
H4 H 0.2009 0.7804 0.0108 0.119 Uiso 1 1 calc R . .
C5 C -0.2751(9) 0.4690(14) 0.0088(8) 0.089(4) Uiso 1 1 d . . .
H5 H -0.2242 0.4607 -0.0100 0.089 Uiso 1 1 calc R . .
C6 C 0.0704(4) 0.7444(7) 0.0822(4) 0.0181(14) Uani 1 1 d . . .
C7 C -0.1588(6) 0.9580(10) 0.2137(7) 0.059(3) Uani 1 1 d . . .
H7 H -0.1818 0.8763 0.2089 0.059 Uiso 1 1 calc R . .
C8 C -0.2075(6) 1.0660(10) 0.2033(8) 0.070(4) Uani 1 1 d . . .
H8 H -0.2630 1.0573 0.1899 0.070 Uiso 1 1 calc R . .
C9 C -0.1734(6) 1.1856(9) 0.2129(7) 0.057(3) Uani 1 1 d . . .
H9 H -0.2065 1.2583 0.2077 0.057 Uiso 1 1 calc R . .
C10 C -0.0917(5) 1.2000(8) 0.2299(5) 0.038(2) Uani 1 1 d . . .
H10 H -0.0682 1.2814 0.2344 0.038 Uiso 1 1 calc R . .
C11 C -0.0440(4) 1.0882(7) 0.2406(4) 0.0291(17) Uani 1 1 d . . .

loop_
_atom_site_aniso_label
_atom_site_aniso_U_11
_atom_site_aniso_U_22
_atom_site_aniso_U_33
_atom_site_aniso_U_23
_atom_site_aniso_U_13
_atom_site_aniso_U_12
Mo1 0.0187(3) 0.0169(3) 0.0137(3) 0.0019(2) 0.00046(19) -0.0025(2)
Mo2 0.0194(3) 0.0163(3) 0.0130(3) 0.0014(2) -0.0005(2) -0.0020(2)
Cu1 0.0205(6) 0.0201(7) 0.0260(6) 0.0097(5) -0.0074(5) -0.0085(5)
Cu2 0.0223(6) 0.0166(7) 0.0266(6) 0.000 0.0009(5) 0.000
O1 0.024(2) 0.027(3) 0.026(3) 0.006(2) -0.004(2) -0.004(2)
O2 0.035(3) 0.022(3) 0.029(3) 0.001(2) 0.010(2) -0.013(2)
O3 0.022(2) 0.022(3) 0.031(3) 0.002(2) -0.001(2) -0.002(2)
O4 0.020(2) 0.018(3) 0.028(3) 0.000(2) 0.0025(19) -0.0055(19)
O5 0.025(2) 0.021(3) 0.021(2) 0.0016(19) 0.0026(19) -0.002(2)
O6 0.031(3) 0.022(3) 0.027(3) -0.001(2) 0.000(2) -0.005(2)
O7 0.027(2) 0.024(3) 0.011(2) 0.0005(18) 0.0019(18) 0.001(2)
O8 0.023(2) 0.022(3) 0.010(2) 0.0014(18) -0.0019(17) 0.001(2)
O9 0.016(2) 0.022(3) 0.013(2) -0.0009(17) -0.0017(16) -0.0027(18)
N1 0.017(3) 0.022(3) 0.025(3) 0.009(2) -0.003(2) 0.001(2)
N2 0.032(3) 0.022(4) 0.051(4) -0.002(3) 0.002(3) 0.007(3)
C2 0.095(9) 0.031(6) 0.197(16) -0.015(8) 0.117(10) -0.013(6)
C3 0.020(3) 0.021(4) 0.023(3) -0.003(3) 0.001(3) -0.001(3)
C6 0.019(3) 0.020(4) 0.014(3) 0.005(2) -0.006(2) -0.007(3)
C7 0.039(5) 0.035(6) 0.101(9) -0.002(5) -0.003(5) -0.002(4)
C8 0.035(5) 0.039(6) 0.132(11) 0.001(6) -0.015(6) 0.009(5)
C9 0.044(5) 0.021(5) 0.105(9) 0.000(5) -0.003(5) 0.019(4)
C10 0.040(5) 0.021(4) 0.055(5) -0.007(4) 0.006(4) 0.003(3)
C11 0.032(4) 0.023(4) 0.032(4) 0.001(3) 0.003(3) 0.002(3)

loop_
_atom_type_symbol
_atom_type_description
_atom_type_scat_dispersion_real
_atom_type_scat_dispersion_imag
_atom_type_scat_source
C C 0.0033 0.0016 'International Tables Vol C Tables 4.2.6.8 and 6.1.1.4'
H H 0.0000 0.0000 'International Tables Vol C Tables 4.2.6.8 and 6.1.1.4'
N N 0.0061 0.0033 'International Tables Vol C Tables 4.2.6.8 and 6.1.1.4'
O O 0.0106 0.0060 'International Tables Vol C Tables 4.2.6.8 and 6.1.1.4'
Cu Cu 0.3201 1.2651 'International Tables Vol C Tables 4.2.6.8 and 6.1.1.4'
Mo Mo -1.6832 0.6857 'International Tables Vol C Tables 4.2.6.8 and 6.1.1.4'

loop_
_geom_angle_atom_site_label_1
_geom_angle_atom_site_label_2
_geom_angle_atom_site_label_3
_geom_angle
_geom_angle_site_symmetry_1
_geom_angle_site_symmetry_3
_geom_angle_publ_flag
O2 Mo1 O1 104.4(2) . . ?
O2 Mo1 O7 102.5(2) . . ?
O1 Mo1 O7 103.9(2) . . ?
O2 Mo1 O9 97.7(2) . 5_565 ?
O1 Mo1 O9 91.5(2) . 5_565 ?
O7 Mo1 O9 150.51(19) . 5_565 ?
O2 Mo1 O8 90.4(2) . . ?
O1 Mo1 O8 159.8(2) . . ?
O7 Mo1 O8 85.89(18) . . ?
O9 Mo1 O8 72.59(16) 5_565 . ?
O2 Mo1 O5 167.3(2) . . ?
O1 Mo1 O5 87.19(19) . . ?
O7 Mo1 O5 79.50(19) . . ?
O9 Mo1 O5 76.27(17) 5_565 . ?
O8 Mo1 O5 77.17(17) . . ?
O6 Mo2 O3 103.0(2) . . ?
O6 Mo2 O9 101.6(2) . . ?
O3 Mo2 O9 101.0(2) . . ?
O6 Mo2 O8 94.4(2) . . ?
O3 Mo2 O8 105.0(2) . . ?
O9 Mo2 O8 145.41(19) . . ?
O6 Mo2 O9 92.9(2) . 5_565 ?
O3 Mo2 O9 164.0(2) . 5_565 ?
O9 Mo2 O9 74.7(2) . 5_565 ?
O8 Mo2 O9 74.08(16) . 5_565 ?
O6 Mo2 O4 170.0(2) . . ?
O3 Mo2 O4 85.8(2) . . ?
O9 Mo2 O4 81.07(18) . . ?
O8 Mo2 O4 78.48(18) . . ?
O9 Mo2 O4 78.37(16) 5_565 . ?
O1 Cu1 O1 180.0(3) 7_465 . ?
O1 Cu1 N1 90.4(2) 7_465 7_465 ?
O1 Cu1 N1 89.6(2) . 7_465 ?
O1 Cu1 N1 89.6(2) 7_465 . ?
O1 Cu1 N1 90.4(2) . . ?
N1 Cu1 N1 180.0(3) 7_465 . ?
O7 Cu2 O7 89.1(3) 2 . ?
O7 Cu2 N2 94.7(2) 2 2 ?
O7 Cu2 N2 176.1(2) . 2 ?
O7 Cu2 N2 176.1(2) 2 . ?
O7 Cu2 N2 94.7(2) . . ?
N2 Cu2 N2 81.4(4) 2 . ?
Mo1 O1 Cu1 152.1(3) . . ?
C6 O4 Mo2 130.6(4) . . ?
C6 O5 Mo1 131.8(4) . . ?
Mo1 O7 Cu2 122.8(2) . . ?
Mo2 O8 Mo1 106.66(17) . . ?
Mo2 O9 Mo1 145.4(2) . 5_565 ?
Mo2 O9 Mo2 105.3(2) . 5_565 ?
Mo1 O9 Mo2 106.62(17) 5_565 5_565 ?
C1 N1 C5 115.0(11) . . ?
C1 N1 Cu1 119.5(8) . . ?
C5 N1 Cu1 125.4(8) . . ?
C7 N2 C11 121.1(7) . . ?
C7 N2 Cu2 124.9(6) . . ?
C11 N2 Cu2 113.8(5) . . ?
N1 C1 C2 125.3(14) . 3_445 ?
C3 C2 C1 120.2(11) . 3 ?
C2 C3 C4 115.5(11) . . ?
C2 C3 C6 122.3(7) . . ?
C4 C3 C6 122.2(10) . . ?
C3 C4 C5 123.4(16) . 3 ?
N1 C5 C4 120.3(15) . 3_445 ?
O4 C6 O5 125.5(6) . . ?
O4 C6 C3 117.8(6) . . ?
O5 C6 C3 116.7(6) . . ?
N2 C7 C8 120.0(9) . . ?
C9 C8 C7 119.5(9) . . ?
C10 C9 C8 120.9(8) . . ?
C9 C10 C11 118.1(8) . . ?
N2 C11 C10 120.2(7) . . ?
N2 C11 C11 115.4(4) . 2 ?
C10 C11 C11 124.3(5) . 2 ?

loop_
_geom_bond_atom_site_label_1
_geom_bond_atom_site_label_2
_geom_bond_distance
_geom_bond_site_symmetry_2
_geom_bond_publ_flag
Mo1 O2 1.686(5) . ?
Mo1 O1 1.753(4) . ?
Mo1 O7 1.809(4) . ?
Mo1 O9 2.052(4) 5_565 ?
Mo1 O8 2.240(4) . ?
Mo1 O5 2.329(5) . ?
Mo2 O6 1.691(5) . ?
Mo2 O3 1.706(5) . ?
Mo2 O9 1.911(4) . ?
Mo2 O8 2.013(5) . ?
Mo2 O9 2.204(4) 5_565 ?
Mo2 O4 2.287(5) . ?
Cu1 O1 1.941(4) 7_465 ?
Cu1 O1 1.941(4) . ?
Cu1 N1 1.988(6) 7_465 ?
Cu1 N1 1.988(6) . ?
Cu2 O7 1.948(5) 2 ?
Cu2 O7 1.948(5) . ?
Cu2 N2 2.006(6) 2 ?
Cu2 N2 2.006(6) . ?
O4 C6 1.265(8) . ?
O5 C6 1.268(8) . ?
O9 Mo1 2.051(4) 5_565 ?
O9 Mo2 2.204(4) 5_565 ?
N1 C1 1.297(17) . ?
N1 C5 1.313(15) . ?
N2 C7 1.338(11) . ?
N2 C11 1.347(9) . ?
C1 C2 1.373(18) 3_445 ?
C2 C3 1.300(12) . ?
C2 C1 1.373(18) 3 ?
C3 C4 1.325(18) . ?
C3 C6 1.488(9) . ?
C4 C5 1.38(2) 3 ?
C5 C4 1.38(2) 3_445 ?
C7 C8 1.380(12) . ?
C8 C9 1.366(13) . ?
C9 C10 1.362(12) . ?
C10 C11 1.404(10) . ?
C11 C11 1.460(14) 2 ?
